data_4081500
loop_
_publ_author_name
'Halcovitch, Nathan R.'
'Fryzuk, Michael D.'

_publ_section_title
;
 Synthesis of a Dinuclear Ferrocene-Linked Bis(phosphinoamide)scandium
 Hydride Complex
;
_journal_issue 20
_journal_name_full Organometallics
_journal_page_first 5705
_journal_paper_doi 10.1021/om400353h
_journal_volume 32
_journal_year 2013
_chemical_formula_moiety 'C30 H55 Fe N2 O P2 Sc Si'
_chemical_formula_sum 'C30 H55 Fe N2 O P2 Sc Si'
_chemical_formula_weight 650.60
_chemical_name_systematic
;
 ?
;
_space_group_IT_number 2
_symmetry_cell_setting triclinic
_symmetry_space_group_name_Hall '-P 1'
_symmetry_space_group_name_H-M 'P -1'
_atom_sites_solution_hydrogens geom
_atom_sites_solution_primary direct
_atom_sites_solution_secondary difmap
_audit_creation_method SHELXL-97
_cell_angle_alpha 79.4543(22)
_cell_angle_beta 86.3043(22)
_cell_angle_gamma 86.4526(21)
_cell_formula_units_Z 2
_cell_length_a 10.2624(6)
_cell_length_b 10.6936(7)
_cell_length_c 16.0424(10)
_cell_measurement_reflns_used 7627
_cell_measurement_temperature 100(2)
_cell_measurement_theta_max 25.073
_cell_measurement_theta_min 2.315
_cell_volume 1724.94(19)
_computing_structure_refinement 'SHELXL-97 (Sheldrick, 2008)'
_diffrn_ambient_temperature 100(2)
_diffrn_measured_fraction_theta_full 0.984
_diffrn_measured_fraction_theta_max 0.984
_diffrn_measurement_device_type 'Bruker APEX'
_diffrn_measurement_method 'area detector'
_diffrn_radiation_monochromator graphite
_diffrn_radiation_source 'fine-focus sealed tube'
_diffrn_radiation_type MoK\a
_diffrn_radiation_wavelength 0.71073
_diffrn_reflns_av_R_equivalents 0.0347
_diffrn_reflns_av_sigmaI/netI 0.0287
_diffrn_reflns_limit_h_max 11
_diffrn_reflns_limit_h_min -12
_diffrn_reflns_limit_k_max 12
_diffrn_reflns_limit_k_min -12
_diffrn_reflns_limit_l_max 19
_diffrn_reflns_limit_l_min -19
_diffrn_reflns_number 22056
_diffrn_reflns_theta_full 25.14
_diffrn_reflns_theta_max 25.14
_diffrn_reflns_theta_min 1.99
_exptl_absorpt_coefficient_mu 0.769
_exptl_absorpt_correction_T_max 0.9000
_exptl_absorpt_correction_T_min 0.8370
_exptl_absorpt_correction_type multi-scan
_exptl_absorpt_process_details 'SADABS 2008/1'
_exptl_crystal_colour yellow
_exptl_crystal_density_diffrn 1.253
_exptl_crystal_density_method 'not measured'
_exptl_crystal_description prism
_exptl_crystal_F_000 696
_exptl_crystal_size_max 0.24
_exptl_crystal_size_mid 0.22
_exptl_crystal_size_min 0.14
_refine_diff_density_max 0.378
_refine_diff_density_min -0.280
_refine_diff_density_rms 0.080
_refine_ls_extinction_method none
_refine_ls_goodness_of_fit_ref 1.125
_refine_ls_hydrogen_treatment constr
_refine_ls_matrix_type full
_refine_ls_number_parameters 354
_refine_ls_number_reflns 6063
_refine_ls_number_restraints 0
_refine_ls_restrained_S_all 1.125
_refine_ls_R_factor_all 0.0259
_refine_ls_R_factor_gt 0.0235
_refine_ls_shift/su_max 0.001
_refine_ls_shift/su_mean 0.000
_refine_ls_structure_factor_coef Fsqd
_refine_ls_weighting_details 'calc w=1/[\s^2^(Fo^2^)+(0.0398P)^2^+0.5838P] where P=(Fo^2^+2Fc^2^)/3'
_refine_ls_weighting_scheme calc
_refine_ls_wR_factor_gt 0.0680
_refine_ls_wR_factor_ref 0.0768
_reflns_number_gt 5687
_reflns_number_total 6063
_reflns_threshold_expression >2\s(I)
_cod_data_source_file om400353h_si_002.cif
_cod_data_source_block mf871_0m
_cod_depositor_comments
;
The following automatic conversions were performed:

'_symmetry_cell_setting' value 'Triclinic' changed to 'triclinic'
according to /home/saulius/struct/CIF-dictionaries/cif_core.dic
dictionary named 'cif_core.dic' version 2.4.2 from 2011-04-26.

Automatic conversion script
Id: cif_fix_values 1891 2012-01-12 08:04:46Z andrius 
;
_cod_original_cell_volume 1724.94(30)
_cod_database_code 4081500

loop_
_symmetry_equiv_pos_as_xyz
'x, y, z'
'-x, -y, -z'

loop_
_atom_site_label
_atom_site_type_symbol
_atom_site_fract_x
_atom_site_fract_y
_atom_site_fract_z
_atom_site_U_iso_or_equiv
_atom_site_adp_type
_atom_site_occupancy
_atom_site_symmetry_multiplicity
_atom_site_calc_flag
_atom_site_refinement_flags
C1 C 0.53842(15) 0.23976(14) 0.68973(10) 0.0156(3) Uani 1 1 d .
C2 C 0.49790(16) 0.23635(14) 0.60606(10) 0.0174(3) Uani 1 1 d .
H2 H 0.5432 0.2704 0.5541 0.021 Uiso 1 1 calc R
C3 C 0.37816(15) 0.17317(14) 0.61430(10) 0.0180(3) Uani 1 1 d .
H3 H 0.3295 0.1587 0.5689 0.022 Uiso 1 1 calc R
C4 C 0.34409(15) 0.13545(14) 0.70277(10) 0.0177(3) Uani 1 1 d .
H4 H 0.2692 0.0911 0.7266 0.021 Uiso 1 1 calc R
C5 C 0.44291(15) 0.17652(14) 0.74884(10) 0.0166(3) Uani 1 1 d .
H5 H 0.4449 0.1639 0.8089 0.020 Uiso 1 1 calc R
C6 C 0.70354(15) -0.03259(14) 0.70147(10) 0.0148(3) Uani 1 1 d .
C7 C 0.67912(15) -0.03004(15) 0.61416(10) 0.0169(3) Uani 1 1 d .
H7 H 0.7317 0.0086 0.5666 0.020 Uiso 1 1 calc R
C8 C 0.56244(16) -0.09524(15) 0.61041(10) 0.0184(3) Uani 1 1 d .
H8 H 0.5244 -0.1079 0.5603 0.022 Uiso 1 1 calc R
C9 C 0.51379(15) -0.13778(14) 0.69561(11) 0.0179(3) Uani 1 1 d .
H9 H 0.4374 -0.1840 0.7123 0.021 Uiso 1 1 calc R
C10 C 0.59938(15) -0.09915(14) 0.75124(10) 0.0161(3) Uani 1 1 d .
H10 H 0.5893 -0.1148 0.8115 0.019 Uiso 1 1 calc R
C11 C 0.57658(16) 0.55058(14) 0.70256(10) 0.0176(3) Uani 1 1 d .
H11 H 0.6157 0.6358 0.6927 0.021 Uiso 1 1 calc R
C12 C 0.46120(16) 0.56190(16) 0.64424(11) 0.0213(4) Uani 1 1 d .
H12A H 0.4258 0.4779 0.6478 0.032 Uiso 1 1 calc R
H12B H 0.4917 0.5941 0.5855 0.032 Uiso 1 1 calc R
H12C H 0.3928 0.6209 0.6623 0.032 Uiso 1 1 calc R
C13 C 0.52851(18) 0.52178(17) 0.79582(11) 0.0266(4) Uani 1 1 d .
H13A H 0.4659 0.5899 0.8082 0.040 Uiso 1 1 calc R
H13B H 0.6030 0.5165 0.8318 0.040 Uiso 1 1 calc R
H13C H 0.4858 0.4405 0.8073 0.040 Uiso 1 1 calc R
C14 C 0.73370(16) 0.46794(15) 0.56488(10) 0.0197(3) Uani 1 1 d .
H14 H 0.6467 0.4716 0.5395 0.024 Uiso 1 1 calc R
C15 C 0.82223(18) 0.36378(17) 0.53350(11) 0.0267(4) Uani 1 1 d .
H15A H 0.8320 0.3823 0.4714 0.040 Uiso 1 1 calc R
H15B H 0.7832 0.2812 0.5519 0.040 Uiso 1 1 calc R
H15C H 0.9083 0.3611 0.5571 0.040 Uiso 1 1 calc R
C16 C 0.79398(18) 0.59823(17) 0.53894(12) 0.0277(4) Uani 1 1 d .
H16A H 0.8778 0.5961 0.5653 0.042 Uiso 1 1 calc R
H16B H 0.7345 0.6639 0.5579 0.042 Uiso 1 1 calc R
H16C H 0.8081 0.6178 0.4770 0.042 Uiso 1 1 calc R
C17 C 0.95137(16) -0.20707(15) 0.80797(10) 0.0200(3) Uani 1 1 d .
H17 H 1.0440 -0.2393 0.8165 0.024 Uiso 1 1 calc R
C18 C 0.88674(18) -0.20629(17) 0.89645(11) 0.0283(4) Uani 1 1 d .
H18A H 0.7950 -0.1761 0.8914 0.042 Uiso 1 1 calc R
H18B H 0.9324 -0.1495 0.9249 0.042 Uiso 1 1 calc R
H18C H 0.8914 -0.2928 0.9298 0.042 Uiso 1 1 calc R
C19 C 0.88884(18) -0.30199(16) 0.76340(12) 0.0264(4) Uani 1 1 d .
H19A H 0.8954 -0.3872 0.7984 0.040 Uiso 1 1 calc R
H19B H 0.9346 -0.3034 0.7080 0.040 Uiso 1 1 calc R
H19C H 0.7966 -0.2759 0.7554 0.040 Uiso 1 1 calc R
C20 C 1.02695(15) -0.06392(15) 0.64210(10) 0.0172(3) Uani 1 1 d .
H20 H 0.9639 -0.1117 0.6165 0.021 Uiso 1 1 calc R
C21 C 1.15913(16) -0.13972(17) 0.64729(12) 0.0243(4) Uani 1 1 d .
H21A H 1.1959 -0.1433 0.5898 0.036 Uiso 1 1 calc R
H21B H 1.1466 -0.2264 0.6783 0.036 Uiso 1 1 calc R
H21C H 1.2193 -0.0978 0.6771 0.036 Uiso 1 1 calc R
C22 C 1.04094(16) 0.06745(16) 0.58627(10) 0.0199(3) Uani 1 1 d .
H22A H 1.0932 0.1193 0.6145 0.030 Uiso 1 1 calc R
H22B H 0.9541 0.1095 0.5771 0.030 Uiso 1 1 calc R
H22C H 1.0845 0.0577 0.5315 0.030 Uiso 1 1 calc R
C23 C 0.73918(17) 0.12931(16) 0.91829(10) 0.0214(4) Uani 1 1 d .
H23A H 0.6674 0.0721 0.9171 0.026 Uiso 1 1 calc R
H23B H 0.8128 0.0737 0.9432 0.026 Uiso 1 1 calc R
C24 C 0.50262(17) 0.26388(19) 0.99563(12) 0.0311(4) Uani 1 1 d .
H24A H 0.4836 0.3116 0.9392 0.047 Uiso 1 1 calc R
H24B H 0.4746 0.3158 1.0386 0.047 Uiso 1 1 calc R
H24C H 0.4555 0.1851 1.0068 0.047 Uiso 1 1 calc R
C25 C 0.71235(18) 0.1342(2) 1.11029(11) 0.0313(4) Uani 1 1 d .
H25A H 0.6569 0.0610 1.1231 0.047 Uiso 1 1 calc R
H25B H 0.6908 0.1906 1.1515 0.047 Uiso 1 1 calc R
H25C H 0.8044 0.1044 1.1136 0.047 Uiso 1 1 calc R
C26 C 0.77225(19) 0.37603(18) 0.98880(13) 0.0324(4) Uani 1 1 d .
H26A H 0.8639 0.3556 1.0020 0.049 Uiso 1 1 calc R
H26B H 0.7310 0.4288 1.0281 0.049 Uiso 1 1 calc R
H26C H 0.7680 0.4227 0.9304 0.049 Uiso 1 1 calc R
C27 C 1.06936(17) 0.23409(18) 0.86644(11) 0.0258(4) Uani 1 1 d .
H27A H 1.1302 0.1629 0.8551 0.031 Uiso 1 1 calc R
H27B H 1.0160 0.2059 0.9194 0.031 Uiso 1 1 calc R
C28 C 1.1429(2) 0.3505(2) 0.87212(13) 0.0401(5) Uani 1 1 d .
H28A H 1.0903 0.4072 0.9051 0.048 Uiso 1 1 calc R
H28B H 1.2269 0.3258 0.8992 0.048 Uiso 1 1 calc R
C29 C 1.16572(19) 0.41527(18) 0.78059(14) 0.0346(5) Uani 1 1 d .
H29A H 1.2542 0.3916 0.7582 0.041 Uiso 1 1 calc R
H29B H 1.1566 0.5090 0.7755 0.041 Uiso 1 1 calc R
C30 C 1.06127(17) 0.36775(17) 0.73274(11) 0.0252(4) Uani 1 1 d .
H30A H 1.0034 0.4398 0.7065 0.030 Uiso 1 1 calc R
H30B H 1.1021 0.3243 0.6874 0.030 Uiso 1 1 calc R
N1 N 0.65376(13) 0.28589(12) 0.71333(8) 0.0163(3) Uani 1 1 d .
N2 N 0.80539(12) 0.02417(12) 0.73400(8) 0.0154(3) Uani 1 1 d .
Si1 Si 0.68345(4) 0.22389(4) 1.00017(3) 0.01903(11) Uani 1 1 d .
P1 P 0.71041(4) 0.43200(4) 0.68299(3) 0.01506(10) Uani 1 1 d .
P2 P 0.95846(4) -0.03978(4) 0.74873(2) 0.01510(10) Uani 1 1 d .
Sc1 Sc 0.80381(3) 0.19021(3) 0.782362(18) 0.01399(8) Uani 1 1 d .
Fe1 Fe 0.52280(2) 0.055209(19) 0.672139(13) 0.01235(8) Uani 1 1 d .
O1 O 0.98672(11) 0.27878(10) 0.79522(7) 0.0196(2) Uani 1 1 d .

loop_
_atom_site_aniso_label
_atom_site_aniso_U_11
_atom_site_aniso_U_22
_atom_site_aniso_U_33
_atom_site_aniso_U_23
_atom_site_aniso_U_13
_atom_site_aniso_U_12
C1 0.0185(8) 0.0087(7) 0.0195(8) -0.0026(6) -0.0033(6) 0.0025(6)
C2 0.0204(8) 0.0119(7) 0.0190(8) -0.0002(6) -0.0043(6) 0.0017(6)
C3 0.0181(8) 0.0140(7) 0.0224(8) -0.0037(6) -0.0073(6) 0.0041(6)
C4 0.0151(8) 0.0145(7) 0.0241(9) -0.0067(6) -0.0003(6) 0.0030(6)
C5 0.0171(8) 0.0140(7) 0.0192(8) -0.0053(6) -0.0001(6) 0.0025(6)
C6 0.0143(7) 0.0120(7) 0.0182(8) -0.0043(6) -0.0007(6) 0.0041(6)
C7 0.0158(8) 0.0170(8) 0.0184(8) -0.0059(6) 0.0004(6) 0.0030(6)
C8 0.0188(8) 0.0160(8) 0.0227(8) -0.0096(6) -0.0046(6) 0.0041(6)
C9 0.0156(8) 0.0099(7) 0.0279(9) -0.0033(6) -0.0016(6) 0.0020(6)
C10 0.0158(8) 0.0121(7) 0.0192(8) -0.0008(6) -0.0006(6) 0.0028(6)
C11 0.0194(8) 0.0125(7) 0.0212(8) -0.0032(6) -0.0032(6) 0.0005(6)
C12 0.0189(8) 0.0195(8) 0.0257(9) -0.0044(7) -0.0041(7) 0.0028(7)
C13 0.0305(10) 0.0269(9) 0.0222(9) -0.0061(7) -0.0019(7) 0.0062(8)
C14 0.0189(8) 0.0195(8) 0.0195(8) -0.0008(6) -0.0014(6) 0.0011(7)
C15 0.0268(9) 0.0278(9) 0.0252(9) -0.0065(7) 0.0027(7) 0.0024(8)
C16 0.0299(10) 0.0235(9) 0.0263(9) 0.0037(7) 0.0028(8) -0.0036(7)
C17 0.0190(8) 0.0177(8) 0.0225(9) -0.0010(7) -0.0060(7) 0.0028(6)
C18 0.0320(10) 0.0270(9) 0.0225(9) 0.0038(7) -0.0014(8) 0.0009(8)
C19 0.0260(9) 0.0161(8) 0.0369(10) -0.0028(7) -0.0075(8) 0.0004(7)
C20 0.0154(8) 0.0200(8) 0.0178(8) -0.0078(6) -0.0018(6) 0.0004(6)
C21 0.0186(8) 0.0258(9) 0.0302(9) -0.0112(7) -0.0016(7) 0.0046(7)
C22 0.0172(8) 0.0241(8) 0.0189(8) -0.0059(7) 0.0001(6) -0.0011(7)
C23 0.0233(9) 0.0232(8) 0.0175(8) -0.0029(7) 0.0004(7) -0.0031(7)
C24 0.0230(9) 0.0411(11) 0.0264(10) -0.0002(8) 0.0003(7) 0.0013(8)
C25 0.0268(10) 0.0478(12) 0.0176(9) -0.0019(8) -0.0008(7) -0.0003(8)
C26 0.0312(10) 0.0290(10) 0.0392(11) -0.0116(8) -0.0009(8) -0.0025(8)
C27 0.0205(9) 0.0335(10) 0.0232(9) -0.0026(7) -0.0079(7) -0.0002(7)
C28 0.0324(11) 0.0572(14) 0.0356(11) -0.0142(10) -0.0074(9) -0.0187(10)
C29 0.0240(10) 0.0289(10) 0.0506(13) -0.0033(9) -0.0068(9) -0.0066(8)
C30 0.0193(8) 0.0260(9) 0.0282(9) 0.0005(7) 0.0021(7) -0.0035(7)
N1 0.0180(7) 0.0120(6) 0.0188(7) -0.0018(5) -0.0039(5) -0.0006(5)
N2 0.0140(6) 0.0162(6) 0.0159(7) -0.0035(5) -0.0005(5) 0.0010(5)
Si1 0.0183(2) 0.0243(2) 0.0143(2) -0.00339(18) 0.00002(17) -0.00087(18)
P1 0.0151(2) 0.01189(19) 0.0180(2) -0.00142(15) -0.00335(16) -0.00023(15)
P2 0.0143(2) 0.0161(2) 0.0156(2) -0.00454(16) -0.00275(15) 0.00046(15)
Sc1 0.01451(16) 0.01508(15) 0.01293(16) -0.00334(11) -0.00210(11) -0.00130(12)
Fe1 0.01270(13) 0.01016(12) 0.01415(13) -0.00259(9) -0.00091(9) 0.00100(9)
O1 0.0170(6) 0.0200(6) 0.0217(6) -0.0018(5) -0.0053(5) -0.0029(5)

loop_
_atom_type_symbol
_atom_type_description
_atom_type_scat_dispersion_real
_atom_type_scat_dispersion_imag
_atom_type_scat_source
C C 0.0033 0.0016 'International Tables Vol C Tables 4.2.6.8 and 6.1.1.4'
H H 0.0000 0.0000 'International Tables Vol C Tables 4.2.6.8 and 6.1.1.4'
N N 0.0061 0.0033 'International Tables Vol C Tables 4.2.6.8 and 6.1.1.4'
Si Si 0.0817 0.0704 'International Tables Vol C Tables 4.2.6.8 and 6.1.1.4'
P P 0.1023 0.0942 'International Tables Vol C Tables 4.2.6.8 and 6.1.1.4'
Sc Sc 0.2519 0.3716 'International Tables Vol C Tables 4.2.6.8 and 6.1.1.4'
Fe Fe 0.3463 0.8444 'International Tables Vol C Tables 4.2.6.8 and 6.1.1.4'
O O 0.0106 0.0060 'International Tables Vol C Tables 4.2.6.8 and 6.1.1.4'

loop_
_geom_angle_atom_site_label_1
_geom_angle_atom_site_label_2
_geom_angle_atom_site_label_3
_geom_angle
N1 C1 C5 124.00(14)
N1 C1 C2 128.81(14)
C5 C1 C2 107.02(13)
N1 C1 Fe1 123.59(10)
C5 C1 Fe1 69.11(8)
C2 C1 Fe1 68.70(8)
C3 C2 C1 108.37(14)
C3 C2 Fe1 69.65(9)
C1 C2 Fe1 70.26(8)
C3 C2 H2 125.8
C1 C2 H2 125.8
Fe1 C2 H2 125.9
C2 C3 C4 108.13(14)
C2 C3 Fe1 69.47(9)
C4 C3 Fe1 69.64(9)
C2 C3 H3 125.9
C4 C3 H3 125.9
Fe1 C3 H3 126.5
C5 C4 C3 107.63(14)
C5 C4 Fe1 69.65(9)
C3 C4 Fe1 69.43(9)
C5 C4 H4 126.2
C3 C4 H4 126.2
Fe1 C4 H4 126.3
C4 C5 C1 108.84(14)
C4 C5 Fe1 69.52(9)
C1 C5 Fe1 70.16(9)
C4 C5 H5 125.6
C1 C5 H5 125.6
Fe1 C5 H5 126.3
N2 C6 C7 127.72(14)
N2 C6 C10 125.54(14)
C7 C6 C10 106.66(13)
N2 C6 Fe1 125.07(10)
C7 C6 Fe1 68.98(9)
C10 C6 Fe1 68.40(8)
C8 C7 C6 108.80(14)
C8 C7 Fe1 69.34(9)
C6 C7 Fe1 70.29(9)
C8 C7 H7 125.6
C6 C7 H7 125.6
Fe1 C7 H7 126.4
C9 C8 C7 107.50(14)
C9 C8 Fe1 69.16(9)
C7 C8 Fe1 69.73(9)
C9 C8 H8 126.2
C7 C8 H8 126.2
Fe1 C8 H8 126.4
C10 C9 C8 108.20(14)
C10 C9 Fe1 69.67(9)
C8 C9 Fe1 69.91(9)
C10 C9 H9 125.9
C8 C9 H9 125.9
Fe1 C9 H9 126.1
C9 C10 C6 108.82(14)
C9 C10 Fe1 69.49(9)
C6 C10 Fe1 70.67(9)
C9 C10 H10 125.6
C6 C10 H10 125.6
Fe1 C10 H10 125.8
C13 C11 C12 110.72(14)
C13 C11 P1 109.12(11)
C12 C11 P1 115.41(11)
C13 C11 H11 107.1
C12 C11 H11 107.1
P1 C11 H11 107.1
C11 C12 H12A 109.5
C11 C12 H12B 109.5
H12A C12 H12B 109.5
C11 C12 H12C 109.5
H12A C12 H12C 109.5
H12B C12 H12C 109.5
C11 C13 H13A 109.5
C11 C13 H13B 109.5
H13A C13 H13B 109.5
C11 C13 H13C 109.5
H13A C13 H13C 109.5
H13B C13 H13C 109.5
C15 C14 C16 110.76(14)
C15 C14 P1 110.08(11)
C16 C14 P1 108.58(12)
C15 C14 H14 109.1
C16 C14 H14 109.1
P1 C14 H14 109.1
C14 C15 H15A 109.5
C14 C15 H15B 109.5
H15A C15 H15B 109.5
C14 C15 H15C 109.5
H15A C15 H15C 109.5
H15B C15 H15C 109.5
C14 C16 H16A 109.5
C14 C16 H16B 109.5
H16A C16 H16B 109.5
C14 C16 H16C 109.5
H16A C16 H16C 109.5
H16B C16 H16C 109.5
C18 C17 C19 111.21(14)
C18 C17 P2 109.31(11)
C19 C17 P2 116.48(12)
C18 C17 H17 106.4
C19 C17 H17 106.4
P2 C17 H17 106.4
C17 C18 H18A 109.5
C17 C18 H18B 109.5
H18A C18 H18B 109.5
C17 C18 H18C 109.5
H18A C18 H18C 109.5
H18B C18 H18C 109.5
C17 C19 H19A 109.5
C17 C19 H19B 109.5
H19A C19 H19B 109.5
C17 C19 H19C 109.5
H19A C19 H19C 109.5
H19B C19 H19C 109.5
C22 C20 C21 110.70(13)
C22 C20 P2 107.87(11)
C21 C20 P2 111.91(11)
C22 C20 H20 108.8
C21 C20 H20 108.8
P2 C20 H20 108.8
C20 C21 H21A 109.5
C20 C21 H21B 109.5
H21A C21 H21B 109.5
C20 C21 H21C 109.5
H21A C21 H21C 109.5
H21B C21 H21C 109.5
C20 C22 H22A 109.5
C20 C22 H22B 109.5
H22A C22 H22B 109.5
C20 C22 H22C 109.5
H22A C22 H22C 109.5
H22B C22 H22C 109.5
Si1 C23 Sc1 130.70(9)
Si1 C23 H23A 104.6
Sc1 C23 H23A 104.6
Si1 C23 H23B 104.6
Sc1 C23 H23B 104.6
H23A C23 H23B 105.7
Si1 C24 H24A 109.5
Si1 C24 H24B 109.5
H24A C24 H24B 109.5
Si1 C24 H24C 109.5
H24A C24 H24C 109.5
H24B C24 H24C 109.5
Si1 C25 H25A 109.5
Si1 C25 H25B 109.5
H25A C25 H25B 109.5
Si1 C25 H25C 109.5
H25A C25 H25C 109.5
H25B C25 H25C 109.5
Si1 C26 H26A 109.5
Si1 C26 H26B 109.5
H26A C26 H26B 109.5
Si1 C26 H26C 109.5
H26A C26 H26C 109.5
H26B C26 H26C 109.5
O1 C27 C28 103.22(14)
O1 C27 H27A 111.1
C28 C27 H27A 111.1
O1 C27 H27B 111.1
C28 C27 H27B 111.1
H27A C27 H27B 109.1
C29 C28 C27 104.19(15)
C29 C28 H28A 110.9
C27 C28 H28A 110.9
C29 C28 H28B 110.9
C27 C28 H28B 110.9
H28A C28 H28B 108.9
C28 C29 C30 105.11(15)
C28 C29 H29A 110.7
C30 C29 H29A 110.7
C28 C29 H29B 110.7
C30 C29 H29B 110.7
H29A C29 H29B 108.8
O1 C30 C29 106.48(14)
O1 C30 H30A 110.4
C29 C30 H30A 110.4
O1 C30 H30B 110.4
C29 C30 H30B 110.4
H30A C30 H30B 108.6
C1 N1 P1 127.78(10)
C1 N1 Sc1 129.79(10)
P1 N1 Sc1 102.17(6)
C6 N2 P2 125.79(10)
C6 N2 Sc1 130.34(10)
P2 N2 Sc1 103.72(6)
C23 Si1 C24 110.29(8)
C23 Si1 C25 111.85(9)
C24 Si1 C25 106.97(8)
C23 Si1 C26 112.40(8)
C24 Si1 C26 109.12(9)
C25 Si1 C26 105.97(9)
N1 P1 C11 108.18(7)
N1 P1 C14 109.49(7)
C11 P1 C14 101.54(7)
N1 P1 Sc1 43.67(5)
C11 P1 Sc1 132.88(5)
C14 P1 Sc1 121.97(5)
N2 P2 C20 105.92(7)
N2 P2 C17 109.67(7)
C20 P2 C17 102.02(7)
N2 P2 Sc1 42.63(4)
C20 P2 Sc1 124.70(5)
C17 P2 Sc1 128.68(5)
N2 Sc1 N1 97.05(5)
N2 Sc1 O1 120.75(5)
N1 Sc1 O1 122.50(5)
N2 Sc1 C23 103.26(6)
N1 Sc1 C23 111.29(6)
O1 Sc1 C23 100.83(5)
N2 Sc1 P1 120.59(4)
N1 Sc1 P1 34.16(4)
O1 Sc1 P1 88.38(3)
C23 Sc1 P1 121.88(5)
N2 Sc1 P2 33.65(4)
N1 Sc1 P2 127.21(4)
O1 Sc1 P2 88.98(3)
C23 Sc1 P2 101.03(5)
P1 Sc1 P2 136.710(15)
C9 Fe1 C10 40.83(6)
C9 Fe1 C2 156.79(7)
C10 Fe1 C2 160.81(6)
C9 Fe1 C3 122.37(6)
C10 Fe1 C3 156.17(6)
C2 Fe1 C3 40.88(6)
C9 Fe1 C4 109.08(6)
C10 Fe1 C4 119.92(6)
C2 Fe1 C4 68.92(6)
C3 Fe1 C4 40.93(6)
C9 Fe1 C8 40.94(7)
C10 Fe1 C8 68.80(6)
C2 Fe1 C8 120.95(7)
C3 Fe1 C8 109.86(6)
C4 Fe1 C8 128.05(6)
C9 Fe1 C5 125.89(6)
C10 Fe1 C5 106.03(6)
C2 Fe1 C5 68.67(6)
C3 Fe1 C5 68.64(6)
C4 Fe1 C5 40.82(6)
C8 Fe1 C5 164.59(6)
C9 Fe1 C7 68.71(6)
C10 Fe1 C7 68.52(6)
C2 Fe1 C7 107.10(6)
C3 Fe1 C7 127.08(7)
C4 Fe1 C7 165.40(6)
C8 Fe1 C7 40.93(6)
C5 Fe1 C7 152.27(6)
C9 Fe1 C1 161.60(7)
C10 Fe1 C1 123.09(6)
C2 Fe1 C1 41.04(6)
C3 Fe1 C1 68.92(6)
C4 Fe1 C1 68.93(6)
C8 Fe1 C1 154.28(7)
C5 Fe1 C1 40.73(6)
C7 Fe1 C1 117.94(6)
C9 Fe1 C6 68.96(6)
C10 Fe1 C6 40.94(6)
C2 Fe1 C6 123.67(6)
C3 Fe1 C6 162.55(6)
C4 Fe1 C6 153.25(6)
C8 Fe1 C6 69.00(6)
C5 Fe1 C6 117.27(6)
C7 Fe1 C6 40.73(6)
C1 Fe1 C6 104.19(6)
C27 O1 C30 107.33(12)
C27 O1 Sc1 122.09(9)
C30 O1 Sc1 129.47(10)

loop_
_geom_bond_atom_site_label_1
_geom_bond_atom_site_label_2
_geom_bond_distance
C1 N1 1.409(2)
C1 C5 1.430(2)
C1 C2 1.438(2)
C1 Fe1 2.0613(15)
C2 C3 1.426(2)
C2 Fe1 2.0404(15)
C2 H2 0.9500
C3 C4 1.429(2)
C3 Fe1 2.0428(15)
C3 H3 0.9500
C4 C5 1.428(2)
C4 Fe1 2.0456(15)
C4 H4 0.9500
C5 Fe1 2.0473(15)
C5 H5 0.9500
C6 N2 1.413(2)
C6 C7 1.434(2)
C6 C10 1.436(2)
C6 Fe1 2.0685(15)
C7 C8 1.432(2)
C7 Fe1 2.0510(15)
C7 H7 0.9500
C8 C9 1.427(2)
C8 Fe1 2.0457(15)
C8 H8 0.9500
C9 C10 1.421(2)
C9 Fe1 2.0357(15)
C9 H9 0.9500
C10 Fe1 2.0381(15)
C10 H10 0.9500
C11 C13 1.527(2)
C11 C12 1.541(2)
C11 P1 1.8622(16)
C11 H11 1.0000
C12 H12A 0.9800
C12 H12B 0.9800
C12 H12C 0.9800
C13 H13A 0.9800
C13 H13B 0.9800
C13 H13C 0.9800
C14 C15 1.530(2)
C14 C16 1.536(2)
C14 P1 1.8659(17)
C14 H14 1.0000
C15 H15A 0.9800
C15 H15B 0.9800
C15 H15C 0.9800
C16 H16A 0.9800
C16 H16B 0.9800
C16 H16C 0.9800
C17 C18 1.529(2)
C17 C19 1.536(2)
C17 P2 1.8692(16)
C17 H17 1.0000
C18 H18A 0.9800
C18 H18B 0.9800
C18 H18C 0.9800
C19 H19A 0.9800
C19 H19B 0.9800
C19 H19C 0.9800
C20 C22 1.531(2)
C20 C21 1.536(2)
C20 P2 1.8630(16)
C20 H20 1.0000
C21 H21A 0.9800
C21 H21B 0.9800
C21 H21C 0.9800
C22 H22A 0.9800
C22 H22B 0.9800
C22 H22C 0.9800
C23 Si1 1.8421(17)
C23 Sc1 2.2285(16)
C23 H23A 0.9900
C23 H23B 0.9900
C24 Si1 1.8814(18)
C24 H24A 0.9800
C24 H24B 0.9800
C24 H24C 0.9800
C25 Si1 1.8816(18)
C25 H25A 0.9800
C25 H25B 0.9800
C25 H25C 0.9800
C26 Si1 1.8879(19)
C26 H26A 0.9800
C26 H26B 0.9800
C26 H26C 0.9800
C27 O1 1.459(2)
C27 C28 1.515(3)
C27 H27A 0.9900
C27 H27B 0.9900
C28 C29 1.514(3)
C28 H28A 0.9900
C28 H28B 0.9900
C29 C30 1.521(3)
C29 H29A 0.9900
C29 H29B 0.9900
C30 O1 1.4619(19)
C30 H30A 0.9900
C30 H30B 0.9900
N1 P1 1.6773(13)
N1 Sc1 2.0627(13)
N2 P2 1.6872(13)
N2 Sc1 2.0625(13)
P1 Sc1 2.9201(5)
P2 Sc1 2.9582(5)
Sc1 O1 2.1919(11)

loop_
_geom_torsion_atom_site_label_1
_geom_torsion_atom_site_label_2
_geom_torsion_atom_site_label_3
_geom_torsion_atom_site_label_4
_geom_torsion
N1 C1 C2 C3 176.09(14)
C5 C1 C2 C3 0.74(17)
Fe1 C1 C2 C3 59.44(11)
N1 C1 C2 Fe1 116.65(16)
C5 C1 C2 Fe1 -58.70(10)
C1 C2 C3 C4 -0.71(17)
Fe1 C2 C3 C4 59.10(11)
C1 C2 C3 Fe1 -59.82(10)
C2 C3 C4 C5 0.40(17)
Fe1 C3 C4 C5 59.40(10)
C2 C3 C4 Fe1 -59.00(11)
C3 C4 C5 C1 0.06(17)
Fe1 C4 C5 C1 59.32(11)
C3 C4 C5 Fe1 -59.26(10)
N1 C1 C5 C4 -176.12(13)
C2 C1 C5 C4 -0.49(17)
Fe1 C1 C5 C4 -58.93(10)
N1 C1 C5 Fe1 -117.19(14)
C2 C1 C5 Fe1 58.44(10)
N2 C6 C7 C8 -177.56(14)
C10 C6 C7 C8 -0.59(17)
Fe1 C6 C7 C8 -58.81(11)
N2 C6 C7 Fe1 -118.75(15)
C10 C6 C7 Fe1 58.21(10)
C6 C7 C8 C9 0.33(17)
Fe1 C7 C8 C9 -59.06(10)
C6 C7 C8 Fe1 59.39(11)
C7 C8 C9 C10 0.06(17)
Fe1 C8 C9 C10 -59.36(10)
C7 C8 C9 Fe1 59.42(10)
C8 C9 C10 C6 -0.44(17)
Fe1 C9 C10 C6 -59.94(10)
C8 C9 C10 Fe1 59.51(10)
N2 C6 C10 C9 177.68(14)
C7 C6 C10 C9 0.63(17)
Fe1 C6 C10 C9 59.21(10)
N2 C6 C10 Fe1 118.47(15)
C7 C6 C10 Fe1 -58.58(10)
O1 C27 C28 C29 -35.66(19)
C27 C28 C29 C30 22.5(2)
C28 C29 C30 O1 -1.2(2)
C5 C1 N1 P1 -128.93(14)
C2 C1 N1 P1 56.4(2)
Fe1 C1 N1 P1 144.98(10)
C5 C1 N1 Sc1 58.0(2)
C2 C1 N1 Sc1 -116.63(16)
Fe1 C1 N1 Sc1 -28.09(19)
C7 C6 N2 P2 -83.85(19)
C10 C6 N2 P2 99.73(17)
Fe1 C6 N2 P2 -173.22(8)
C7 C6 N2 Sc1 101.41(17)
C10 C6 N2 Sc1 -75.01(19)
Fe1 C6 N2 Sc1 12.0(2)
Sc1 C23 Si1 C24 86.61(13)
Sc1 C23 Si1 C25 -154.47(11)
Sc1 C23 Si1 C26 -35.39(14)
C1 N1 P1 C11 51.56(15)
Sc1 N1 P1 C11 -133.88(7)
C1 N1 P1 C14 -58.29(15)
Sc1 N1 P1 C14 116.27(7)
C1 N1 P1 Sc1 -174.56(17)
C13 C11 P1 N1 55.87(13)
C12 C11 P1 N1 -69.52(13)
C13 C11 P1 C14 171.05(12)
C12 C11 P1 C14 45.65(13)
C13 C11 P1 Sc1 13.10(15)
C12 C11 P1 Sc1 -112.30(11)
C15 C14 P1 N1 -54.94(13)
C16 C14 P1 N1 -176.33(11)
C15 C14 P1 C11 -169.14(12)
C16 C14 P1 C11 69.47(13)
C15 C14 P1 Sc1 -8.06(14)
C16 C14 P1 Sc1 -129.46(10)
C6 N2 P2 C20 59.79(14)
Sc1 N2 P2 C20 -124.34(7)
C6 N2 P2 C17 -49.60(14)
Sc1 N2 P2 C17 126.27(7)
C6 N2 P2 Sc1 -175.87(16)
C22 C20 P2 N2 66.33(12)
C21 C20 P2 N2 -171.67(11)
C22 C20 P2 C17 -178.92(11)
C21 C20 P2 C17 -56.92(13)
C22 C20 P2 Sc1 23.47(13)
C21 C20 P2 Sc1 145.47(9)
C18 C17 P2 N2 -63.74(13)
C19 C17 P2 N2 63.34(14)
C18 C17 P2 C20 -175.70(12)
C19 C17 P2 C20 -48.62(14)
C18 C17 P2 Sc1 -19.35(15)
C19 C17 P2 Sc1 107.73(12)
C6 N2 Sc1 N1 -28.32(14)
P2 N2 Sc1 N1 156.07(6)
C6 N2 Sc1 O1 -163.03(12)
P2 N2 Sc1 O1 21.37(8)
C6 N2 Sc1 C23 85.57(14)
P2 N2 Sc1 C23 -90.04(7)
C6 N2 Sc1 P1 -54.75(14)
P2 N2 Sc1 P1 129.64(5)
C6 N2 Sc1 P2 175.61(17)
C1 N1 Sc1 N2 37.44(14)
P1 N1 Sc1 N2 -136.97(6)
C1 N1 Sc1 O1 171.03(12)
P1 N1 Sc1 O1 -3.37(9)
C1 N1 Sc1 C23 -69.80(14)
P1 N1 Sc1 C23 115.80(7)
C1 N1 Sc1 P1 174.40(18)
C1 N1 Sc1 P2 53.83(15)
P1 N1 Sc1 P2 -120.58(5)
Si1 C23 Sc1 N2 -167.07(11)
Si1 C23 Sc1 N1 -63.94(12)
Si1 C23 Sc1 O1 67.48(12)
Si1 C23 Sc1 P1 -27.40(14)
Si1 C23 Sc1 P2 158.56(10)
N1 P1 Sc1 N2 51.88(8)
C11 P1 Sc1 N2 121.02(8)
C14 P1 Sc1 N2 -33.28(8)
C11 P1 Sc1 N1 69.14(10)
C14 P1 Sc1 N1 -85.16(9)
N1 P1 Sc1 O1 177.16(7)
C11 P1 Sc1 O1 -113.70(8)
C14 P1 Sc1 O1 91.99(7)
N1 P1 Sc1 C23 -81.08(9)
C11 P1 Sc1 C23 -11.94(9)
C14 P1 Sc1 C23 -166.24(8)
N1 P1 Sc1 P2 90.36(7)
C11 P1 Sc1 P2 159.50(7)
C14 P1 Sc1 P2 5.20(7)
C20 P2 Sc1 N2 74.96(9)
C17 P2 Sc1 N2 -76.53(9)
N2 P2 Sc1 N1 -30.36(8)
C20 P2 Sc1 N1 44.60(8)
C17 P2 Sc1 N1 -106.89(8)
N2 P2 Sc1 O1 -161.75(7)
C20 P2 Sc1 O1 -86.79(7)
C17 P2 Sc1 O1 121.72(7)
N2 P2 Sc1 C23 97.41(8)
C20 P2 Sc1 C23 172.37(8)
C17 P2 Sc1 C23 20.88(8)
N2 P2 Sc1 P1 -75.19(7)
C20 P2 Sc1 P1 -0.23(7)
C17 P2 Sc1 P1 -151.73(7)
C8 C9 Fe1 C10 -119.35(13)
C10 C9 Fe1 C2 165.15(15)
C8 C9 Fe1 C2 45.8(2)
C10 C9 Fe1 C3 -157.36(9)
C8 C9 Fe1 C3 83.29(11)
C10 C9 Fe1 C4 -114.01(10)
C8 C9 Fe1 C4 126.63(10)
C10 C9 Fe1 C8 119.35(13)
C10 C9 Fe1 C5 -71.58(11)
C8 C9 Fe1 C5 169.06(9)
C10 C9 Fe1 C7 81.37(10)
C8 C9 Fe1 C7 -37.98(9)
C10 C9 Fe1 C1 -33.6(2)
C8 C9 Fe1 C1 -152.91(18)
C10 C9 Fe1 C6 37.55(9)
C8 C9 Fe1 C6 -81.81(10)
C6 C10 Fe1 C9 119.76(13)
C9 C10 Fe1 C2 -162.11(18)
C6 C10 Fe1 C2 -42.4(2)
C9 C10 Fe1 C3 53.60(19)
C6 C10 Fe1 C3 173.36(14)
C9 C10 Fe1 C4 84.88(11)
C6 C10 Fe1 C4 -155.36(9)
C9 C10 Fe1 C8 -37.77(9)
C6 C10 Fe1 C8 81.98(10)
C9 C10 Fe1 C5 126.90(9)
C6 C10 Fe1 C5 -113.35(9)
C9 C10 Fe1 C7 -81.86(10)
C6 C10 Fe1 C7 37.89(9)
C9 C10 Fe1 C1 167.98(9)
C6 C10 Fe1 C1 -72.27(11)
C9 C10 Fe1 C6 -119.76(13)
C3 C2 Fe1 C9 51.8(2)
C1 C2 Fe1 C9 171.13(14)
C3 C2 Fe1 C10 -158.88(17)
C1 C2 Fe1 C10 -39.5(2)
C1 C2 Fe1 C3 119.36(13)
C3 C2 Fe1 C4 -37.64(9)
C1 C2 Fe1 C4 81.72(10)
C3 C2 Fe1 C8 84.98(11)
C1 C2 Fe1 C8 -155.66(9)
C3 C2 Fe1 C5 -81.58(10)
C1 C2 Fe1 C5 37.78(9)
C3 C2 Fe1 C7 127.48(10)
C1 C2 Fe1 C7 -113.16(10)
C3 C2 Fe1 C1 -119.36(13)
C3 C2 Fe1 C6 169.09(9)
C1 C2 Fe1 C6 -71.55(11)
C2 C3 Fe1 C9 -158.50(9)
C4 C3 Fe1 C9 81.94(11)
C2 C3 Fe1 C10 162.95(14)
C4 C3 Fe1 C10 43.39(19)
C4 C3 Fe1 C2 -119.57(13)
C2 C3 Fe1 C4 119.57(13)
C2 C3 Fe1 C8 -114.72(10)
C4 C3 Fe1 C8 125.72(9)
C2 C3 Fe1 C5 81.67(10)
C4 C3 Fe1 C5 -37.89(9)
C2 C3 Fe1 C7 -71.93(11)
C4 C3 Fe1 C7 168.50(9)
C2 C3 Fe1 C1 37.83(9)
C4 C3 Fe1 C1 -81.74(10)
C2 C3 Fe1 C6 -31.7(2)
C4 C3 Fe1 C6 -151.25(19)
C5 C4 Fe1 C9 123.27(10)
C3 C4 Fe1 C9 -117.76(10)
C5 C4 Fe1 C10 79.71(11)
C3 C4 Fe1 C10 -161.32(9)
C5 C4 Fe1 C2 -81.37(10)
C3 C4 Fe1 C2 37.59(9)
C5 C4 Fe1 C3 -118.97(13)
C5 C4 Fe1 C8 165.16(9)
C3 C4 Fe1 C8 -75.87(11)
C3 C4 Fe1 C5 118.97(13)
C5 C4 Fe1 C7 -158.1(2)
C3 C4 Fe1 C7 -39.1(3)
C5 C4 Fe1 C1 -37.24(9)
C3 C4 Fe1 C1 81.73(10)
C5 C4 Fe1 C6 42.35(18)
C3 C4 Fe1 C6 161.31(12)
C7 C8 Fe1 C9 -118.92(13)
C9 C8 Fe1 C10 37.68(9)
C7 C8 Fe1 C10 -81.24(10)
C9 C8 Fe1 C2 -160.77(9)
C7 C8 Fe1 C2 80.31(11)
C9 C8 Fe1 C3 -116.89(10)
C7 C8 Fe1 C3 124.19(10)
C9 C8 Fe1 C4 -74.39(11)
C7 C8 Fe1 C4 166.68(9)
C9 C8 Fe1 C5 -35.3(3)
C7 C8 Fe1 C5 -154.3(2)
C9 C8 Fe1 C7 118.92(13)
C9 C8 Fe1 C1 160.65(13)
C7 C8 Fe1 C1 41.73(18)
C9 C8 Fe1 C6 81.70(10)
C7 C8 Fe1 C6 -37.22(9)
C4 C5 Fe1 C9 -77.26(11)
C1 C5 Fe1 C9 162.66(9)
C4 C5 Fe1 C10 -117.46(10)
C1 C5 Fe1 C10 122.46(9)
C4 C5 Fe1 C2 82.03(10)
C1 C5 Fe1 C2 -38.05(9)
C4 C5 Fe1 C3 37.99(9)
C1 C5 Fe1 C3 -82.09(10)
C1 C5 Fe1 C4 -120.08(13)
C4 C5 Fe1 C8 -49.4(3)
C1 C5 Fe1 C8 -169.4(2)
C4 C5 Fe1 C7 168.33(12)
C1 C5 Fe1 C7 48.25(17)
C4 C5 Fe1 C1 120.08(13)
C4 C5 Fe1 C6 -160.05(9)
C1 C5 Fe1 C6 79.87(10)
C8 C7 Fe1 C9 37.99(9)
C6 C7 Fe1 C9 -82.08(10)
C8 C7 Fe1 C10 81.99(10)
C6 C7 Fe1 C10 -38.07(9)
C8 C7 Fe1 C2 -117.82(10)
C6 C7 Fe1 C2 122.12(9)
C8 C7 Fe1 C3 -77.20(11)
C6 C7 Fe1 C3 162.73(9)
C8 C7 Fe1 C4 -46.0(3)
C6 C7 Fe1 C4 -166.1(2)
C6 C7 Fe1 C8 -120.07(13)
C8 C7 Fe1 C5 165.64(13)
C6 C7 Fe1 C5 45.57(17)
C8 C7 Fe1 C1 -160.92(9)
C6 C7 Fe1 C1 79.01(10)
C8 C7 Fe1 C6 120.07(13)
N1 C1 Fe1 C9 67.8(2)
C5 C1 Fe1 C9 -49.9(2)
C2 C1 Fe1 C9 -168.90(18)
N1 C1 Fe1 C10 42.28(15)
C5 C1 Fe1 C10 -75.44(11)
C2 C1 Fe1 C10 165.54(9)
N1 C1 Fe1 C2 -123.27(17)
C5 C1 Fe1 C2 119.01(13)
N1 C1 Fe1 C3 -160.95(15)
C5 C1 Fe1 C3 81.33(10)
C2 C1 Fe1 C3 -37.68(9)
N1 C1 Fe1 C4 155.04(15)
C5 C1 Fe1 C4 37.32(9)
C2 C1 Fe1 C4 -81.70(10)
N1 C1 Fe1 C8 -68.7(2)
C5 C1 Fe1 C8 173.56(13)
C2 C1 Fe1 C8 54.54(18)
N1 C1 Fe1 C5 117.72(16)
C2 C1 Fe1 C5 -119.01(13)
N1 C1 Fe1 C7 -39.15(15)
C5 C1 Fe1 C7 -156.87(9)
C2 C1 Fe1 C7 84.12(10)
N1 C1 Fe1 C6 2.21(14)
C5 C1 Fe1 C6 -115.51(9)
C2 C1 Fe1 C6 125.47(9)
N2 C6 Fe1 C9 -156.53(15)
C7 C6 Fe1 C9 81.39(10)
C10 C6 Fe1 C9 -37.46(9)
N2 C6 Fe1 C10 -119.07(17)
C7 C6 Fe1 C10 118.85(13)
N2 C6 Fe1 C2 45.50(15)
C7 C6 Fe1 C2 -76.58(11)
C10 C6 Fe1 C2 164.57(9)
N2 C6 Fe1 C3 69.9(3)
C7 C6 Fe1 C3 -52.2(2)
C10 C6 Fe1 C3 -171.03(19)
N2 C6 Fe1 C4 -65.7(2)
C7 C6 Fe1 C4 172.25(12)
C10 C6 Fe1 C4 53.40(17)
N2 C6 Fe1 C8 159.47(15)
C7 C6 Fe1 C8 37.39(9)
C10 C6 Fe1 C8 -81.46(10)
N2 C6 Fe1 C5 -35.97(15)
C7 C6 Fe1 C5 -158.05(9)
C10 C6 Fe1 C5 83.10(10)
N2 C6 Fe1 C7 122.08(17)
C10 C6 Fe1 C7 -118.85(13)
N2 C6 Fe1 C1 5.53(14)
C7 C6 Fe1 C1 -116.55(9)
C10 C6 Fe1 C1 124.60(9)
C28 C27 O1 C30 35.84(17)
C28 C27 O1 Sc1 -155.11(11)
C29 C30 O1 C27 -21.77(18)
C29 C30 O1 Sc1 170.26(11)
N2 Sc1 O1 C27 -80.68(13)
N1 Sc1 O1 C27 156.07(11)
C23 Sc1 O1 C27 32.01(13)
P1 Sc1 O1 C27 154.18(11)
P2 Sc1 O1 C27 -69.03(11)
N2 Sc1 O1 C30 85.74(13)
N1 Sc1 O1 C30 -37.51(14)
C23 Sc1 O1 C30 -161.58(13)
P1 Sc1 O1 C30 -39.40(13)
P2 Sc1 O1 C30 97.38(13)
